data_4001001
loop_
_publ_author_name
'Mizoguchi, Hiroshi'
'Zakharov, L. N.'
'Marshall, W. J.'
'Sleight, A. W.'
'Subramanian, M. A.'

_publ_section_title
;
 AA&#x2032;2Rh6O12: A New Family of Rhodium Oxides Exhibiting High
 Thermopower Coupled with High Electrical Conductivity
;
_journal_issue 6
_journal_name_full 'Chemistry of Materials'
_journal_page_first 994
_journal_paper_doi 10.1021/cm803345s
_journal_volume 21
_journal_year 2009
_chemical_formula_sum 'Bi0.78 Li2 O12 Rh6'
_chemical_formula_weight 986.34
_chemical_name_systematic
; 
 ? 
;
_space_group_IT_number 176
_symmetry_cell_setting hexagonal
_symmetry_space_group_name_Hall '-P 6c'
_symmetry_space_group_name_H-M 'P 63/m'
_atom_sites_solution_primary direct
_atom_sites_solution_secondary difmap
_audit_creation_method SHELXL-97
_cell_angle_alpha 90.00
_cell_angle_beta 90.00
_cell_angle_gamma 120.00
_cell_formula_units_Z 1
_cell_length_a 9.1263(2)
_cell_length_b 9.1263(2)
_cell_length_c 2.98990(10)
_cell_measurement_temperature 173(2)
_cell_volume 215.664(10)
_computing_cell_refinement 'Bruker XSCANS'
_computing_data_collection 'Bruker XSCANS'
_computing_data_reduction 'Bruker Saint'
_computing_molecular_graphics 'Bruker SHELXTL'
_computing_publication_material 'Bruker SHELXTL'
_computing_structure_refinement 'Bruker SHELXTL'
_computing_structure_solution 'Bruker SHELXTL'
_diffrn_ambient_temperature 173(2)
_diffrn_measured_fraction_theta_full 0.975
_diffrn_measured_fraction_theta_max 0.975
_diffrn_radiation_monochromator graphite
_diffrn_radiation_source 'fine-focus sealed tube'
_diffrn_radiation_type MoK\a
_diffrn_radiation_wavelength 0.71073
_diffrn_reflns_av_R_equivalents 0.0321
_diffrn_reflns_av_sigmaI/netI 0.0114
_diffrn_reflns_limit_h_max 14
_diffrn_reflns_limit_h_min -13
_diffrn_reflns_limit_k_max 13
_diffrn_reflns_limit_k_min -14
_diffrn_reflns_limit_l_max 4
_diffrn_reflns_limit_l_min -4
_diffrn_reflns_number 11995
_diffrn_reflns_theta_full 33.28
_diffrn_reflns_theta_max 33.28
_diffrn_reflns_theta_min 2.58
_exptl_absorpt_coefficient_mu 27.125
_exptl_absorpt_correction_T_max 0.640
_exptl_absorpt_correction_T_min 0.120
_exptl_absorpt_correction_type multi-scan
_exptl_absorpt_process_details SADABS
_exptl_crystal_density_diffrn 7.595
_exptl_crystal_density_method 'not measured'
_exptl_crystal_F_000 437
_exptl_crystal_size_max 0.180
_exptl_crystal_size_mid 0.020
_exptl_crystal_size_min 0.020
_refine_diff_density_max 1.079
_refine_diff_density_min -0.994
_refine_diff_density_rms 0.198
_refine_ls_extinction_method none
_refine_ls_goodness_of_fit_ref 1.193
_refine_ls_matrix_type full
_refine_ls_number_parameters 28
_refine_ls_number_reflns 318
_refine_ls_number_restraints 0
_refine_ls_restrained_S_all 1.193
_refine_ls_R_factor_all 0.0168
_refine_ls_R_factor_gt 0.0153
_refine_ls_shift/su_max 0.023
_refine_ls_shift/su_mean 0.004
_refine_ls_structure_factor_coef Fsqd
_refine_ls_weighting_details 'calc w=1/[\s^2^(Fo^2^)+(0.0126P)^2^+0.6180P] where P=(Fo^2^+2Fc^2^)/3'
_refine_ls_weighting_scheme calc
_refine_ls_wR_factor_gt 0.0315
_refine_ls_wR_factor_ref 0.0320
_reflns_number_gt 298
_reflns_number_total 318
_reflns_threshold_expression >2sigma(I)
_cod_data_source_file cm803345s_si_001.cif
_cod_data_source_block mas488
_cod_depositor_comments
;
The following automatic conversions were performed:

'_symmetry_cell_setting' value 'Hexagonal' changed to 'hexagonal'
according to /home/saulius/struct/CIF-dictionaries/cif_core.dic
dictionary named 'cif_core.dic' version 2.4.2 from 2011-04-26.

Automatic conversion script
Id: cif_fix_values 1715 2011-07-08 13:25:40Z adriana 
;
_cod_original_sg_symbol_H-M P63/m
_cod_database_code 4001001

loop_
_symmetry_equiv_pos_as_xyz
'x, y, z'
'x-y, x, z+1/2'
'-y, x-y, z'
'-x, -y, z+1/2'
'-x+y, -x, z'
'y, -x+y, z+1/2'
'-x, -y, -z'
'-x+y, -x, -z-1/2'
'y, -x+y, -z'
'x, y, -z-1/2'
'x-y, x, -z'
'-y, x-y, -z-1/2'

loop_
_atom_site_label
_atom_site_type_symbol
_atom_site_fract_x
_atom_site_fract_y
_atom_site_fract_z
_atom_site_U_iso_or_equiv
_atom_site_adp_type
_atom_site_occupancy
_atom_site_symmetry_multiplicity
_atom_site_calc_flag
_atom_site_refinement_flags
Rh1 Rh 0.02185(3) 0.36300(3) 0.2500 0.00520(8) Uani 1 2 d S
Bi1 Bi 0.0000 0.0000 0.309(10) 0.0120(5) Uiso 0.106(13) 3 d SP
Bi1' Bi 0.0000 0.0000 -0.074(9) 0.0104(6) Uiso 0.089(13) 3 d SP
O1 O 0.1926(3) 0.2842(3) 0.2500 0.0083(4) Uani 1 2 d S
O2 O -0.1324(3) 0.4644(3) 0.2500 0.0067(4) Uani 1 2 d S
Li1 Li -0.3333 0.3333 -0.2500 0.034(4) Uani 1 6 d S

loop_
_atom_site_aniso_label
_atom_site_aniso_U_11
_atom_site_aniso_U_22
_atom_site_aniso_U_33
_atom_site_aniso_U_23
_atom_site_aniso_U_13
_atom_site_aniso_U_12
Rh1 0.00529(12) 0.00527(12) 0.00507(11) 0.000 0.000 0.00266(9)
O1 0.0069(9) 0.0127(10) 0.0074(9) 0.000 0.000 0.0066(8)
O2 0.0067(9) 0.0065(9) 0.0071(9) 0.000 0.000 0.0035(8)
Li1 0.014(3) 0.014(3) 0.074(12) 0.000 0.000 0.0071(17)

loop_
_atom_type_symbol
_atom_type_description
_atom_type_scat_dispersion_real
_atom_type_scat_dispersion_imag
_atom_type_scat_source
Bi Bi -4.1077 10.2566 'International Tables Vol C Tables 4.2.6.8 and 6.1.1.4'
O O 0.0106 0.0060 'International Tables Vol C Tables 4.2.6.8 and 6.1.1.4'
Rh Rh -1.1178 0.9187 'International Tables Vol C Tables 4.2.6.8 and 6.1.1.4'
Li Li -0.0003 0.0001 'International Tables Vol C Tables 4.2.6.8 and 6.1.1.4'

loop_
_geom_angle_atom_site_label_1
_geom_angle_atom_site_label_2
_geom_angle_atom_site_label_3
_geom_angle
_geom_angle_site_symmetry_1
_geom_angle_site_symmetry_3
O1 Rh1 O1 85.16(11) . 2_554
O1 Rh1 O1 85.16(11) . 2
O1 Rh1 O1 94.96(9) 2_554 2
O1 Rh1 O2 174.79(9) . .
O1 Rh1 O2 98.33(8) 2_554 .
O1 Rh1 O2 98.33(8) 2 .
O1 Rh1 O2 95.95(8) . 7_566
O1 Rh1 O2 178.88(9) 2_554 7_566
O1 Rh1 O2 85.26(6) 2 7_566
O2 Rh1 O2 80.55(8) . 7_566
O1 Rh1 O2 95.95(8) . 7_565
O1 Rh1 O2 85.26(6) 2_554 7_565
O1 Rh1 O2 178.88(9) 2 7_565
O2 Rh1 O2 80.55(8) . 7_565
O2 Rh1 O2 94.51(9) 7_566 7_565
O1 Rh1 Li1 76.73(7) . 7_565
O1 Rh1 Li1 129.29(5) 2_554 7_565
O1 Rh1 Li1 129.29(5) 2 7_565
O2 Rh1 Li1 98.06(6) . 7_565
O2 Rh1 Li1 51.02(5) 7_566 7_565
O2 Rh1 Li1 51.02(5) 7_565 7_565
O1 Rh1 Rh1 90.0 . 1_554
O1 Rh1 Rh1 42.52(5) 2_554 1_554
O1 Rh1 Rh1 137.48(5) 2 1_554
O2 Rh1 Rh1 90.0 . 1_554
O2 Rh1 Rh1 137.25(5) 7_566 1_554
O2 Rh1 Rh1 42.75(5) 7_565 1_554
Li1 Rh1 Rh1 90.0 7_565 1_554
O1 Rh1 Rh1 90.0 . 1_556
O1 Rh1 Rh1 137.48(5) 2_554 1_556
O1 Rh1 Rh1 42.52(5) 2 1_556
O2 Rh1 Rh1 90.0 . 1_556
O2 Rh1 Rh1 42.75(5) 7_566 1_556
O2 Rh1 Rh1 137.25(5) 7_565 1_556
Li1 Rh1 Rh1 90.0 7_565 1_556
Rh1 Rh1 Rh1 180.00(3) 1_554 1_556
O1 Rh1 Rh1 136.09(5) . 7_566
O1 Rh1 Rh1 138.62(7) 2_554 7_566
O1 Rh1 Rh1 92.34(6) 2 7_566
O2 Rh1 Rh1 40.29(4) . 7_566
O2 Rh1 Rh1 40.26(6) 7_566 7_566
O2 Rh1 Rh1 86.79(5) 7_565 7_566
Li1 Rh1 Rh1 71.305(8) 7_565 7_566
Rh1 Rh1 Rh1 118.776(4) 1_554 7_566
Rh1 Rh1 Rh1 61.224(4) 1_556 7_566
O1 Rh1 Rh1 136.09(5) . 7_565
O1 Rh1 Rh1 92.34(6) 2_554 7_565
O1 Rh1 Rh1 138.62(7) 2 7_565
O2 Rh1 Rh1 40.29(4) . 7_565
O2 Rh1 Rh1 86.79(5) 7_566 7_565
O2 Rh1 Rh1 40.26(6) 7_565 7_565
Li1 Rh1 Rh1 71.305(8) 7_565 7_565
Rh1 Rh1 Rh1 61.224(4) 1_554 7_565
Rh1 Rh1 Rh1 118.776(4) 1_556 7_565
Rh1 Rh1 Rh1 57.553(8) 7_566 7_565
O1 Rh1 Bi1 45.17(7) . .
O1 Rh1 Bi1 60.4(5) 2_554 .
O1 Rh1 Bi1 55.0(5) 2 .
O2 Rh1 Bi1 140.03(8) . .
O2 Rh1 Bi1 120.5(5) 7_566 .
O2 Rh1 Bi1 126.0(5) 7_565 .
Li1 Rh1 Bi1 121.76(2) 7_565 .
Rh1 Rh1 Bi1 93.1(5) 1_554 .
Rh1 Rh1 Bi1 86.9(5) 1_556 .
Rh1 Rh1 Bi1 146.6(5) 7_566 .
Rh1 Rh1 Bi1 152.5(5) 7_565 .
Bi1 Bi1 Bi1' 179.991(7) 8_556 2
Bi1 Bi1 Bi1' 0.002(5) 8_556 7
Bi1' Bi1 Bi1' 180.0 2 7
Bi1 Bi1 Bi1' 179.994(16) 8_556 8_556
Bi1' Bi1 Bi1' 0.002(5) 2 8_556
Bi1' Bi1 Bi1' 179.996(5) 7 8_556
Bi1 Bi1 Bi1' 0.0 8_556 .
Bi1' Bi1 Bi1' 179.996(14) 2 .
Bi1' Bi1 Bi1' 0.0 7 .
Bi1' Bi1 Bi1' 180.0 8_556 .
Bi1 Bi1 Bi1 179.994(15) 8_556 7_556
Bi1' Bi1 Bi1 0.003(7) 2 7_556
Bi1' Bi1 Bi1 179.997(5) 7 7_556
Bi1' Bi1 Bi1 0.001(4) 8_556 7_556
Bi1' Bi1 Bi1 179.999(5) . 7_556
Bi1 Bi1 Bi1 0.003(2) 8_556 2_554
Bi1' Bi1 Bi1 179.995(2) 2 2_554
Bi1' Bi1 Bi1 0.0 7 2_554
Bi1' Bi1 Bi1 180.0 8_556 2_554
Bi1' Bi1 Bi1 0.001(2) . 2_554
Bi1 Bi1 Bi1 180.0 7_556 2_554
Bi1 Bi1 Bi1 179.995(2) 8_556 2
Bi1' Bi1 Bi1 0.003(9) 2 2
Bi1' Bi1 Bi1 179.997(3) 7 2
Bi1' Bi1 Bi1 0.001(2) 8_556 2
Bi1' Bi1 Bi1 179.999(5) . 2
Bi1 Bi1 Bi1 0.000(5) 7_556 2
Bi1 Bi1 Bi1 180.0 2_554 2
Bi1 Bi1 Bi1 0.003(5) 8_556 7
Bi1' Bi1 Bi1 179.995(1) 2 7
Bi1' Bi1 Bi1 0.0 7 7
Bi1' Bi1 Bi1 179.997(7) 8_556 7
Bi1' Bi1 Bi1 0.0 . 7
Bi1 Bi1 Bi1 179.998(10) 7_556 7
Bi1 Bi1 Bi1 0.0 2_554 7
Bi1 Bi1 Bi1 179.998(2) 2 7
Bi1 Bi1 Bi1' 179.995(4) 8_556 1_556
Bi1' Bi1 Bi1' 0.003(11) 2 1_556
Bi1' Bi1 Bi1' 179.997(5) 7 1_556
Bi1' Bi1 Bi1' 0.001(5) 8_556 1_556
Bi1' Bi1 Bi1' 179.999(2) . 1_556
Bi1 Bi1 Bi1' 0.000(5) 7_556 1_556
Bi1 Bi1 Bi1' 179.998(2) 2_554 1_556
Bi1 Bi1 Bi1' 0.000(5) 2 1_556
Bi1 Bi1 Bi1' 179.998(2) 7 1_556
Bi1 Bi1 Bi1' 0.004(7) 8_556 8
Bi1' Bi1 Bi1' 180.0 2 8
Bi1' Bi1 Bi1' 0.001(2) 7 8
Bi1' Bi1 Bi1' 179.997(7) 8_556 8
Bi1' Bi1 Bi1' 0.0 . 8
Bi1 Bi1 Bi1' 179.998(9) 7_556 8
Bi1 Bi1 Bi1' 0.0 2_554 8
Bi1 Bi1 Bi1' 179.998(2) 2 8
Bi1 Bi1 Bi1' 0.0 7 8
Bi1' Bi1 Bi1' 179.999(2) 1_556 8
Bi1 Bi1 O1 85.6(7) 8_556 8_556
Bi1' Bi1 O1 94.4(7) 2 8_556
Bi1' Bi1 O1 85.6(7) 7 8_556
Bi1' Bi1 O1 94.4(7) 8_556 8_556
Bi1' Bi1 O1 85.6(7) . 8_556
Bi1 Bi1 O1 94.4(7) 7_556 8_556
Bi1 Bi1 O1 85.6(7) 2_554 8_556
Bi1 Bi1 O1 94.4(7) 2 8_556
Bi1 Bi1 O1 85.6(7) 7 8_556
Bi1' Bi1 O1 94.4(7) 1_556 8_556
Bi1' Bi1 O1 85.6(7) 8 8_556
Bi1 Bi1' Bi1' 180.0 2_554 7
Bi1 Bi1' Bi1 0.002(2) 2_554 7
Bi1' Bi1' Bi1 180.0 7 7
Bi1 Bi1' Bi1 179.994(2) 2_554 8_556
Bi1' Bi1' Bi1 0.001(2) 7 8_556
Bi1 Bi1' Bi1 179.996(5) 7 8_556
Bi1 Bi1' Bi1' 0.003(7) 2_554 8
Bi1' Bi1' Bi1' 179.995(2) 7 8
Bi1 Bi1' Bi1' 0.001(2) 7 8
Bi1 Bi1' Bi1' 179.997(2) 8_556 8
Bi1 Bi1' Bi1 179.996(2) 2_554 .
Bi1' Bi1' Bi1 0.003(2) 7 .
Bi1 Bi1' Bi1 180.0 7 .
Bi1 Bi1' Bi1 0.0 8_556 .
Bi1' Bi1' Bi1 179.999(2) 8 .
Bi1 Bi1' Bi1' 0.003(3) 2_554 2_554
Bi1' Bi1' Bi1' 180.0 7 2_554
Bi1 Bi1' Bi1' 0.0 7 2_554
Bi1 Bi1' Bi1' 179.997(2) 8_556 2_554
Bi1' Bi1' Bi1' 0.000(2) 8 2_554
Bi1 Bi1' Bi1' 179.999(2) . 2_554
Bi1 Bi1' Bi1' 179.995(2) 2_554 2
Bi1' Bi1' Bi1' 0.002(2) 7 2
Bi1 Bi1' Bi1' 179.997(2) 7 2
Bi1 Bi1' Bi1' 0.001(2) 8_556 2
Bi1' Bi1' Bi1' 179.998(7) 8 2
Bi1 Bi1' Bi1' 0.0 . 2
Bi1' Bi1' Bi1' 179.998(5) 2_554 2
Bi1 Bi1' Bi1 0.003(2) 2_554 1_554
Bi1' Bi1' Bi1 179.996(2) 7 1_554
Bi1 Bi1' Bi1 0.001(2) 7 1_554
Bi1 Bi1' Bi1 179.997(2) 8_556 1_554
Bi1' Bi1' Bi1 0.001(2) 8 1_554
Bi1 Bi1' Bi1 179.999(2) . 1_554
Bi1' Bi1' Bi1 0.0 2_554 1_554
Bi1' Bi1' Bi1 180.0 2 1_554
Bi1 Bi1' Bi1' 179.995(5) 2_554 8_556
Bi1' Bi1' Bi1' 0.0 7 8_556
Bi1 Bi1' Bi1' 179.997(3) 7 8_556
Bi1 Bi1' Bi1' 0.001(2) 8_556 8_556
Bi1' Bi1' Bi1' 179.998(2) 8 8_556
Bi1 Bi1' Bi1' 0.001(2) . 8_556
Bi1' Bi1' Bi1' 179.998(2) 2_554 8_556
Bi1' Bi1' Bi1' 0.000(2) 2 8_556
Bi1 Bi1' Bi1' 179.998(2) 1_554 8_556
Bi1 Bi1' Bi1 0.004(7) 2_554 8
Bi1' Bi1' Bi1 180.0 7 8
Bi1 Bi1' Bi1 0.001(2) 7 8
Bi1 Bi1' Bi1 180.0 8_556 8
Bi1' Bi1' Bi1 0.001(2) 8 8
Bi1 Bi1' Bi1 179.999(2) . 8
Bi1' Bi1' Bi1 0.0 2_554 8
Bi1' Bi1' Bi1 179.998(2) 2 8
Bi1 Bi1' Bi1 0.0 1_554 8
Bi1' Bi1' Bi1 180.0 8_556 8
Bi1 Bi1' Bi1 179.995(5) 2_554 7_556
Bi1' Bi1' Bi1 0.0 7 7_556
Bi1 Bi1' Bi1 179.997(5) 7 7_556
Bi1 Bi1' Bi1 0.001(2) 8_556 7_556
Bi1' Bi1' Bi1 179.998(2) 8 7_556
Bi1 Bi1' Bi1 0.001(2) . 7_556
Bi1' Bi1' Bi1 179.998(2) 2_554 7_556
Bi1' Bi1' Bi1 0.0 2 7_556
Bi1 Bi1' Bi1 179.999(2) 1_554 7_556
Bi1' Bi1' Bi1 0.000(2) 8_556 7_556
Bi1 Bi1' Bi1 179.999(2) 8 7_556
Rh1 O1 Rh1 122.59(7) . 9_556
Rh1 O1 Rh1 122.59(7) . 9
Rh1 O1 Rh1 94.96(9) 9_556 9
Rh1 O1 Bi1 96.37(9) . 8_556
Rh1 O1 Bi1 113.6(6) 9_556 8_556
Rh1 O1 Bi1 106.8(6) 9 8_556
Rh1 O1 Bi1 96.37(9) . .
Rh1 O1 Bi1 106.8(6) 9_556 .
Rh1 O1 Bi1 113.6(6) 9 .
Rh1 O1 Bi1' 96.22(9) . 7
Rh1 O1 Bi1' 120.1(5) 9_556 7
Rh1 O1 Bi1' 99.9(5) 9 7
Rh1 O1 Bi1' 96.22(9) . 2
Rh1 O1 Bi1' 99.9(5) 9_556 2
Rh1 O1 Bi1' 120.1(5) 9 2
Rh1 O1 Bi1' 95.88(9) . 8_556
Rh1 O1 Bi1' 91.8(5) 9_556 8_556
Rh1 O1 Bi1' 127.3(4) 9 8_556
Rh1 O1 Bi1' 95.88(9) . .
Rh1 O1 Bi1' 127.3(4) 9_556 .
Rh1 O1 Bi1' 91.8(5) 9 .
Rh1 O1 Bi1 95.53(9) . 2_554
Rh1 O1 Bi1 131.9(4) 9_556 2_554
Rh1 O1 Bi1 86.1(4) 9 2_554
Bi1' O1 Bi1 52.8(11) 8_556 2_554
Rh1 O1 Bi1 95.53(9) . 7_556
Rh1 O1 Bi1 86.1(4) 9_556 7_556
Rh1 O1 Bi1 131.9(4) 9 7_556
Bi1' O1 Bi1 52.8(11) . 7_556
Bi1 O1 Bi1 59.8(11) 2_554 7_556
Rh1 O2 Rh1 99.45(8) . 7_566
Rh1 O2 Rh1 99.45(8) . 7_565
Rh1 O2 Rh1 94.51(9) 7_566 7_565
Rh1 O2 Li1 109.33(8) . 1_556
Rh1 O2 Li1 82.96(3) 7_566 1_556
Rh1 O2 Li1 151.15(12) 7_565 1_556
Rh1 O2 Li1 109.33(8) . .
Rh1 O2 Li1 151.16(12) 7_566 .
Rh1 O2 Li1 82.96(3) 7_565 .
Li1 O2 Li1 85.66(8) 1_556 .
O2 Li1 O2 85.66(8) 8_455 8_456
O2 Li1 O2 136.98(3) 8_455 .
O2 Li1 O2 78.86(6) 8_456 .
O2 Li1 O2 78.86(6) 8_455 1_554
O2 Li1 O2 136.98(3) 8_456 1_554
O2 Li1 O2 85.66(8) . 1_554
O2 Li1 O2 78.86(6) 8_455 3_564
O2 Li1 O2 136.98(3) 8_456 3_564
O2 Li1 O2 136.98(3) . 3_564
O2 Li1 O2 78.86(6) 1_554 3_564
O2 Li1 O2 136.98(3) 8_455 3_565
O2 Li1 O2 78.86(6) 8_456 3_565
O2 Li1 O2 78.86(6) . 3_565
O2 Li1 O2 136.97(3) 1_554 3_565
O2 Li1 O2 85.66(8) 3_564 3_565
O2 Li1 Rh1 98.21(6) 8_455 9_455
O2 Li1 Rh1 98.21(6) 8_456 9_455
O2 Li1 Rh1 123.47(5) . 9_455
O2 Li1 Rh1 123.47(5) 1_554 9_455
O2 Li1 Rh1 46.02(4) 3_564 9_455
O2 Li1 Rh1 46.02(4) 3_565 9_455
O2 Li1 Rh1 46.02(4) 8_455 2_554
O2 Li1 Rh1 46.02(4) 8_456 2_554
O2 Li1 Rh1 98.21(6) . 2_554
O2 Li1 Rh1 98.21(6) 1_554 2_554
O2 Li1 Rh1 123.47(5) 3_564 2_554
O2 Li1 Rh1 123.47(5) 3_565 2_554
Rh1 Li1 Rh1 120.0 9_455 2_554
O2 Li1 Rh1 123.47(5) 8_455 7_565
O2 Li1 Rh1 123.47(5) 8_456 7_565
O2 Li1 Rh1 46.02(4) . 7_565
O2 Li1 Rh1 46.02(4) 1_554 7_565
O2 Li1 Rh1 98.21(6) 3_564 7_565
O2 Li1 Rh1 98.21(6) 3_565 7_565
Rh1 Li1 Rh1 120.0 9_455 7_565
Rh1 Li1 Rh1 120.0 2_554 7_565
O2 Li1 Li1 132.83(4) 8_455 1_556
O2 Li1 Li1 47.17(4) 8_456 1_556
O2 Li1 Li1 47.17(4) . 1_556
O2 Li1 Li1 132.83(4) 1_554 1_556
O2 Li1 Li1 132.83(4) 3_564 1_556
O2 Li1 Li1 47.17(4) 3_565 1_556
Rh1 Li1 Li1 90.0 9_455 1_556
Rh1 Li1 Li1 90.000(1) 2_554 1_556
Rh1 Li1 Li1 90.0 7_565 1_556
O2 Li1 Li1 47.17(4) 8_455 1_554
O2 Li1 Li1 132.83(4) 8_456 1_554
O2 Li1 Li1 132.83(4) . 1_554
O2 Li1 Li1 47.17(4) 1_554 1_554
O2 Li1 Li1 47.17(4) 3_564 1_554
O2 Li1 Li1 132.83(4) 3_565 1_554
Rh1 Li1 Li1 90.000(1) 9_455 1_554
Rh1 Li1 Li1 90.0 2_554 1_554
Rh1 Li1 Li1 90.0 7_565 1_554
Li1 Li1 Li1 180.0 1_556 1_554

loop_
_geom_bond_atom_site_label_1
_geom_bond_atom_site_label_2
_geom_bond_distance
_geom_bond_site_symmetry_2
Rh1 O1 2.017(2) .
Rh1 O1 2.0284(15) 2_554
Rh1 O1 2.0284(15) 2
Rh1 O2 2.035(2) .
Rh1 O2 2.0357(15) 7_566
Rh1 O2 2.0357(15) 7_565
Rh1 Li1 2.8077(2) 7_565
Rh1 Rh1 3.1055(4) 7_566
Rh1 Rh1 3.1055(4) 7_565
Rh1 Bi1 3.2225(16) .
Bi1 Bi1 0.35(6) 8_556
Bi1 Bi1' 0.350(3) 2
Bi1 Bi1' 0.70(6) 7
Bi1 Bi1' 0.79(6) 8_556
Bi1 Bi1' 1.145(3) .
Bi1 Bi1 1.14(6) 7_556
Bi1 Bi1 1.4949 2_554
Bi1 Bi1 1.4950 2
Bi1 Bi1 1.85(6) 7
Bi1 Bi1' 1.845(3) 1_556
Bi1 Bi1' 2.20(6) 8
Bi1 O1 2.300(3) 8_556
Bi1' Bi1 0.350(3) 2_554
Bi1' Bi1' 0.44(5) 7
Bi1' Bi1 0.70(6) 7
Bi1' Bi1 0.79(6) 8_556
Bi1' Bi1' 1.05(5) 8
Bi1' Bi1' 1.4949 2_554
Bi1' Bi1' 1.4950 2
Bi1' Bi1 1.845(3) 1_554
Bi1' Bi1' 1.94(5) 8_556
Bi1' Bi1 2.20(6) 8
Bi1' Bi1 2.29(6) 7_556
O1 Rh1 2.0284(15) 9_556
O1 Rh1 2.0284(15) 9
O1 Bi1 2.300(3) 8_556
O1 Bi1' 2.352(7) 7
O1 Bi1' 2.352(7) 2
O1 Bi1' 2.490(11) 8_556
O1 Bi1 2.646(15) 2_554
O1 Bi1 2.646(15) 7_556
O2 Rh1 2.0357(15) 7_566
O2 Rh1 2.0357(15) 7_565
O2 Li1 2.1991(16) 1_556
O2 Li1 2.1991(16) .
Li1 O2 2.1991(16) 8_455
Li1 O2 2.1991(16) 8_456
Li1 O2 2.1991(16) 1_554
Li1 O2 2.1991(16) 3_564
Li1 O2 2.1991(16) 3_565
Li1 Rh1 2.8077(2) 9_455
Li1 Rh1 2.8077(2) 2_554
Li1 Rh1 2.8078(2) 7_565

loop_
_geom_torsion_atom_site_label_1
_geom_torsion_atom_site_label_2
_geom_torsion_atom_site_label_3
_geom_torsion_atom_site_label_4
_geom_torsion
_geom_torsion_site_symmetry_1
_geom_torsion_site_symmetry_4
O1 Rh1 O1 Rh1 -166.69(10) 2_554 9_556
O1 Rh1 O1 Rh1 -71.28(13) 2 9_556
O2 Rh1 O1 Rh1 13.42(12) 7_566 9_556
O2 Rh1 O1 Rh1 108.60(11) 7_565 9_556
Li1 Rh1 O1 Rh1 61.01(11) 7_565 9_556
Rh1 Rh1 O1 Rh1 151.01(11) 1_554 9_556
Rh1 Rh1 O1 Rh1 -28.99(11) 1_556 9_556
Rh1 Rh1 O1 Rh1 17.06(16) 7_566 9_556
Rh1 Rh1 O1 Rh1 104.97(6) 7_565 9_556
Bi1 Rh1 O1 Rh1 -114.6(7) . 9_556
O1 Rh1 O1 Rh1 71.28(13) 2_554 9
O1 Rh1 O1 Rh1 166.69(10) 2 9
O2 Rh1 O1 Rh1 -108.60(11) 7_566 9
O2 Rh1 O1 Rh1 -13.42(12) 7_565 9
Li1 Rh1 O1 Rh1 -61.01(11) 7_565 9
Rh1 Rh1 O1 Rh1 28.99(11) 1_554 9
Rh1 Rh1 O1 Rh1 -151.01(11) 1_556 9
Rh1 Rh1 O1 Rh1 -104.97(6) 7_566 9
Rh1 Rh1 O1 Rh1 -17.06(16) 7_565 9
Bi1 Rh1 O1 Rh1 123.4(7) . 9
O1 Rh1 O1 Bi1 -43.3(7) 2_554 8_556
O1 Rh1 O1 Bi1 52.1(7) 2 8_556
O2 Rh1 O1 Bi1 136.8(7) 7_566 8_556
O2 Rh1 O1 Bi1 -128.0(7) 7_565 8_556
Li1 Rh1 O1 Bi1 -175.6(7) 7_565 8_556
Rh1 Rh1 O1 Bi1 -85.6(7) 1_554 8_556
Rh1 Rh1 O1 Bi1 94.4(7) 1_556 8_556
Rh1 Rh1 O1 Bi1 140.4(7) 7_566 8_556
Rh1 Rh1 O1 Bi1 -131.6(7) 7_565 8_556
Bi1 Rh1 O1 Bi1 8.8(15) . 8_556
O1 Rh1 O1 Bi1 -52.1(7) 2_554 .
O1 Rh1 O1 Bi1 43.3(7) 2 .
O2 Rh1 O1 Bi1 128.0(7) 7_566 .
O2 Rh1 O1 Bi1 -136.8(7) 7_565 .
Li1 Rh1 O1 Bi1 175.6(7) 7_565 .
Rh1 Rh1 O1 Bi1 -94.4(7) 1_554 .
Rh1 Rh1 O1 Bi1 85.6(7) 1_556 .
Rh1 Rh1 O1 Bi1 131.6(7) 7_566 .
Rh1 Rh1 O1 Bi1 -140.4(7) 7_565 .
O1 Rh1 O1 Bi1' -34.7(7) 2_554 7
O1 Rh1 O1 Bi1' 60.7(6) 2 7
O2 Rh1 O1 Bi1' 145.4(7) 7_566 7
O2 Rh1 O1 Bi1' -119.4(6) 7_565 7
Li1 Rh1 O1 Bi1' -167.0(6) 7_565 7
Rh1 Rh1 O1 Bi1' -77.0(6) 1_554 7
Rh1 Rh1 O1 Bi1' 103.0(6) 1_556 7
Rh1 Rh1 O1 Bi1' 149.0(6) 7_566 7
Rh1 Rh1 O1 Bi1' -123.1(7) 7_565 7
Bi1 Rh1 O1 Bi1' 17.4(14) . 7
O1 Rh1 O1 Bi1' -60.7(7) 2_554 2
O1 Rh1 O1 Bi1' 34.7(7) 2 2
O2 Rh1 O1 Bi1' 119.4(7) 7_566 2
O2 Rh1 O1 Bi1' -145.4(6) 7_565 2
Li1 Rh1 O1 Bi1' 167.0(6) 7_565 2
Rh1 Rh1 O1 Bi1' -103.0(6) 1_554 2
Rh1 Rh1 O1 Bi1' 77.0(6) 1_556 2
Rh1 Rh1 O1 Bi1' 123.1(7) 7_566 2
Rh1 Rh1 O1 Bi1' -149.0(6) 7_565 2
Bi1 Rh1 O1 Bi1' -8.58(10) . 2
O1 Rh1 O1 Bi1' -70.8(6) 2_554 8_556
O1 Rh1 O1 Bi1' 24.6(6) 2 8_556
O2 Rh1 O1 Bi1' 109.4(6) 7_566 8_556
O2 Rh1 O1 Bi1' -155.5(6) 7_565 8_556
Li1 Rh1 O1 Bi1' 156.9(6) 7_565 8_556
Rh1 Rh1 O1 Bi1' -113.1(6) 1_554 8_556
Rh1 Rh1 O1 Bi1' 66.9(6) 1_556 8_556
Rh1 Rh1 O1 Bi1' 113.0(6) 7_566 8_556
Rh1 Rh1 O1 Bi1' -159.1(6) 7_565 8_556
Bi1 Rh1 O1 Bi1' -18.7(13) . 8_556
O1 Rh1 O1 Bi1' -24.6(6) 2_554 .
O1 Rh1 O1 Bi1' 70.8(6) 2 .
O2 Rh1 O1 Bi1' 155.5(6) 7_566 .
O2 Rh1 O1 Bi1' -109.4(6) 7_565 .
Li1 Rh1 O1 Bi1' -156.9(6) 7_565 .
Rh1 Rh1 O1 Bi1' -66.9(6) 1_554 .
Rh1 Rh1 O1 Bi1' 113.1(6) 1_556 .
Rh1 Rh1 O1 Bi1' 159.1(6) 7_566 .
Rh1 Rh1 O1 Bi1' -113.0(6) 7_565 .
Bi1 Rh1 O1 Bi1' 27.45(16) . .
O1 Rh1 O1 Bi1 -17.6(6) 2_554 2_554
O1 Rh1 O1 Bi1 77.8(6) 2 2_554
O2 Rh1 O1 Bi1 162.5(6) 7_566 2_554
O2 Rh1 O1 Bi1 -102.3(6) 7_565 2_554
Li1 Rh1 O1 Bi1 -149.9(6) 7_565 2_554
Rh1 Rh1 O1 Bi1 -59.9(6) 1_554 2_554
Rh1 Rh1 O1 Bi1 120.1(6) 1_556 2_554
Rh1 Rh1 O1 Bi1 166.1(6) 7_566 2_554
Rh1 Rh1 O1 Bi1 -106.0(6) 7_565 2_554
Bi1 Rh1 O1 Bi1 34.47(18) . 2_554
O1 Rh1 O1 Bi1 -77.8(6) 2_554 7_556
O1 Rh1 O1 Bi1 17.6(6) 2 7_556
O2 Rh1 O1 Bi1 102.3(6) 7_566 7_556
O2 Rh1 O1 Bi1 -162.5(6) 7_565 7_556
Li1 Rh1 O1 Bi1 149.9(6) 7_565 7_556
Rh1 Rh1 O1 Bi1 -120.1(6) 1_554 7_556
Rh1 Rh1 O1 Bi1 59.9(6) 1_556 7_556
Rh1 Rh1 O1 Bi1 106.0(6) 7_566 7_556
Rh1 Rh1 O1 Bi1 -166.1(6) 7_565 7_556
Bi1 Rh1 O1 Bi1 -25.7(13) . 7_556
Bi1 Bi1 O1 Rh1 90.49(8) 8_556 .
Bi1' Bi1 O1 Rh1 -89.52(9) 2 .
Bi1' Bi1 O1 Rh1 90.49(8) 7 .
Bi1' Bi1 O1 Rh1 -89.51(8) 8_556 .
Bi1' Bi1 O1 Rh1 90.49(8) . .
Bi1 Bi1 O1 Rh1 -89.51(8) 7_556 .
Bi1 Bi1 O1 Rh1 90.49(8) 2_554 .
Bi1 Bi1 O1 Rh1 -89.51(8) 2 .
Bi1 Bi1 O1 Rh1 90.49(8) 7 .
Bi1' Bi1 O1 Rh1 -89.51(8) 1_556 .
Bi1' Bi1 O1 Rh1 90.49(8) 8 .
O1 Bi1 O1 Rh1 173.0(12) 8_556 .
Bi1 Bi1 O1 Rh1 -142.66(15) 8_556 9_556
Bi1' Bi1 O1 Rh1 37.33(15) 2 9_556
Bi1' Bi1 O1 Rh1 -142.66(15) 7 9_556
Bi1' Bi1 O1 Rh1 37.33(15) 8_556 9_556
Bi1' Bi1 O1 Rh1 -142.66(15) . 9_556
Bi1 Bi1 O1 Rh1 37.33(15) 7_556 9_556
Bi1 Bi1 O1 Rh1 -142.66(15) 2_554 9_556
Bi1 Bi1 O1 Rh1 37.33(15) 2 9_556
Bi1 Bi1 O1 Rh1 -142.66(15) 7 9_556
Bi1' Bi1 O1 Rh1 37.33(15) 1_556 9_556
Bi1' Bi1 O1 Rh1 -142.66(15) 8 9_556
O1 Bi1 O1 Rh1 -60.2(14) 8_556 9_556
Bi1 Bi1 O1 Rh1 -39.3(2) 8_556 9
Bi1' Bi1 O1 Rh1 140.7(2) 2 9
Bi1' Bi1 O1 Rh1 -39.3(2) 7 9
Bi1' Bi1 O1 Rh1 140.7(2) 8_556 9
Bi1' Bi1 O1 Rh1 -39.3(2) . 9
Bi1 Bi1 O1 Rh1 140.7(2) 7_556 9
Bi1 Bi1 O1 Rh1 -39.3(2) 2_554 9
Bi1 Bi1 O1 Rh1 140.7(2) 2 9
Bi1 Bi1 O1 Rh1 -39.3(2) 7 9
Bi1' Bi1 O1 Rh1 140.7(2) 1_556 9
Bi1' Bi1 O1 Rh1 -39.3(2) 8 9
O1 Bi1 O1 Rh1 43.1(14) 8_556 9
Bi1' Bi1 O1 Bi1 179.992(5) 2 8_556
Bi1' Bi1 O1 Bi1 -0.002(5) 7 8_556
Bi1' Bi1 O1 Bi1 179.994(5) 8_556 8_556
Bi1' Bi1 O1 Bi1 -0.004(5) . 8_556
Bi1 Bi1 O1 Bi1 179.995(7) 7_556 8_556
Bi1 Bi1 O1 Bi1 -0.003(5) 2_554 8_556
Bi1 Bi1 O1 Bi1 179.995(5) 2 8_556
Bi1 Bi1 O1 Bi1 -0.003(5) 7 8_556
Bi1' Bi1 O1 Bi1 179.995(5) 1_556 8_556
Bi1' Bi1 O1 Bi1 -0.004(5) 8 8_556
O1 Bi1 O1 Bi1 82.5(12) 8_556 8_556
Bi1 Bi1 O1 Bi1' 0.002(2) 8_556 7
Bi1' Bi1 O1 Bi1' 179.994(3) 2 7
Bi1' Bi1 O1 Bi1' 179.996(2) 8_556 7
Bi1' Bi1 O1 Bi1' -0.002(2) . 7
Bi1 Bi1 O1 Bi1' 179.997(5) 7_556 7
Bi1 Bi1 O1 Bi1' -0.001(2) 2_554 7
Bi1 Bi1 O1 Bi1' 179.997(2) 2 7
Bi1 Bi1 O1 Bi1' -0.001(2) 7 7
Bi1' Bi1 O1 Bi1' 179.997(2) 1_556 7
Bi1' Bi1 O1 Bi1' -0.001(2) 8 7
O1 Bi1 O1 Bi1' 82.5(12) 8_556 7
Bi1 Bi1 O1 Bi1' -179.992(3) 8_556 2
Bi1' Bi1 O1 Bi1' -179.994(6) 7 2
Bi1' Bi1 O1 Bi1' 0.002(9) 8_556 2
Bi1' Bi1 O1 Bi1' 180.004(6) . 2
Bi1 Bi1 O1 Bi1' 0.003(2) 7_556 2
Bi1 Bi1 O1 Bi1' -179.995(5) 2_554 2
Bi1 Bi1 O1 Bi1' 0.003(2) 2 2
Bi1 Bi1 O1 Bi1' 180.005(3) 7 2
Bi1' Bi1 O1 Bi1' 0.003(2) 1_556 2
Bi1' Bi1 O1 Bi1' 180.005(3) 8 2
O1 Bi1 O1 Bi1' -97.5(12) 8_556 2
Bi1 Bi1 O1 Bi1' -179.994(5) 8_556 8_556
Bi1' Bi1 O1 Bi1' -0.002(7) 2 8_556
Bi1' Bi1 O1 Bi1' 180.004(5) 7 8_556
Bi1' Bi1 O1 Bi1' 180.002(3) . 8_556
Bi1 Bi1 O1 Bi1' 0.0 7_556 8_556
Bi1 Bi1 O1 Bi1' 180.003(5) 2_554 8_556
Bi1 Bi1 O1 Bi1' 0.0 2 8_556
Bi1 Bi1 O1 Bi1' 180.003(2) 7 8_556
Bi1' Bi1 O1 Bi1' 0.0 1_556 8_556
Bi1' Bi1 O1 Bi1' 180.003(5) 8 8_556
O1 Bi1 O1 Bi1' -97.5(12) 8_556 8_556
Bi1 Bi1 O1 Bi1' 0.004(2) 8_556 .
Bi1' Bi1 O1 Bi1' 179.996(2) 2 .
Bi1' Bi1 O1 Bi1' 0.002(2) 7 .
Bi1' Bi1 O1 Bi1' 179.998(2) 8_556 .
Bi1 Bi1 O1 Bi1' 179.999(2) 7_556 .
Bi1 Bi1 O1 Bi1' 0.0 2_554 .
Bi1 Bi1 O1 Bi1' 179.999(2) 2 .
Bi1 Bi1 O1 Bi1' 0.0 7 .
Bi1' Bi1 O1 Bi1' 179.999(2) 1_556 .
Bi1' Bi1 O1 Bi1' 0.0 8 .
O1 Bi1 O1 Bi1' 82.5(12) 8_556 .
Bi1 Bi1 O1 Bi1 0.003(5) 8_556 2_554
Bi1' Bi1 O1 Bi1 179.995(7) 2 2_554
Bi1' Bi1 O1 Bi1 0.0 7 2_554
Bi1' Bi1 O1 Bi1 179.997(2) 8_556 2_554
Bi1' Bi1 O1 Bi1 0.0 . 2_554
Bi1 Bi1 O1 Bi1 179.998(2) 7_556 2_554
Bi1 Bi1 O1 Bi1 179.998(2) 2 2_554
Bi1 Bi1 O1 Bi1 0.0 7 2_554
Bi1' Bi1 O1 Bi1 179.998(2) 1_556 2_554
Bi1' Bi1 O1 Bi1 0.0 8 2_554
O1 Bi1 O1 Bi1 82.5(12) 8_556 2_554
Bi1 Bi1 O1 Bi1 -179.995(5) 8_556 7_556
Bi1' Bi1 O1 Bi1 -0.003(5) 2 7_556
Bi1' Bi1 O1 Bi1 180.003(2) 7 7_556
Bi1' Bi1 O1 Bi1 0.0 8_556 7_556
Bi1' Bi1 O1 Bi1 180.001(2) . 7_556
Bi1 Bi1 O1 Bi1 180.002(2) 2_554 7_556
Bi1 Bi1 O1 Bi1 0.0 2 7_556
Bi1 Bi1 O1 Bi1 180.002(2) 7 7_556
Bi1' Bi1 O1 Bi1 0.0 1_556 7_556
Bi1' Bi1 O1 Bi1 180.002(2) 8 7_556
O1 Bi1 O1 Bi1 -97.5(12) 8_556 7_556
Bi1 Bi1' O1 Rh1 87.51(7) 2_554 .
Bi1' Bi1' O1 Rh1 -92.50(7) 7 .
Bi1 Bi1' O1 Rh1 87.51(7) 7 .
Bi1 Bi1' O1 Rh1 -92.50(7) 8_556 .
Bi1' Bi1' O1 Rh1 87.51(7) 8 .
Bi1 Bi1' O1 Rh1 -92.50(7) . .
Bi1' Bi1' O1 Rh1 87.51(7) 2_554 .
Bi1' Bi1' O1 Rh1 -92.50(7) 2 .
Bi1 Bi1' O1 Rh1 87.51(7) 1_554 .
Bi1' Bi1' O1 Rh1 -92.50(7) 8_556 .
Bi1 Bi1' O1 Rh1 87.50(7) 8 .
Bi1 Bi1' O1 Rh1 -92.50(7) 7_556 .
Bi1 Bi1' O1 Rh1 -133.1(3) 2_554 9_556
Bi1' Bi1' O1 Rh1 46.9(3) 7 9_556
Bi1 Bi1' O1 Rh1 -133.1(3) 7 9_556
Bi1 Bi1' O1 Rh1 46.9(3) 8_556 9_556
Bi1' Bi1' O1 Rh1 -133.1(3) 8 9_556
Bi1 Bi1' O1 Rh1 46.9(3) . 9_556
Bi1' Bi1' O1 Rh1 -133.1(3) 2_554 9_556
Bi1' Bi1' O1 Rh1 46.9(3) 2 9_556
Bi1 Bi1' O1 Rh1 -133.1(3) 1_554 9_556
Bi1' Bi1' O1 Rh1 46.9(3) 8_556 9_556
Bi1 Bi1' O1 Rh1 -133.1(3) 8 9_556
Bi1 Bi1' O1 Rh1 46.9(3) 7_556 9_556
Bi1 Bi1' O1 Rh1 -35.51(7) 2_554 9
Bi1' Bi1' O1 Rh1 144.48(7) 7 9
Bi1 Bi1' O1 Rh1 -35.51(7) 7 9
Bi1 Bi1' O1 Rh1 144.48(7) 8_556 9
Bi1' Bi1' O1 Rh1 -35.51(7) 8 9
Bi1 Bi1' O1 Rh1 144.48(7) . 9
Bi1' Bi1' O1 Rh1 -35.52(7) 2_554 9
Bi1' Bi1' O1 Rh1 144.48(7) 2 9
Bi1 Bi1' O1 Rh1 -35.52(7) 1_554 9
Bi1' Bi1' O1 Rh1 144.48(7) 8_556 9
Bi1 Bi1' O1 Rh1 -35.52(7) 8 9
Bi1 Bi1' O1 Rh1 144.48(7) 7_556 9
Bi1 Bi1' O1 Bi1 -179.993(1) 2_554 8_556
Bi1' Bi1' O1 Bi1 -0.002(5) 7 8_556
Bi1 Bi1' O1 Bi1 180.0 7 8_556
Bi1' Bi1' O1 Bi1 180.004(1) 8 8_556
Bi1 Bi1' O1 Bi1 0.0 . 8_556
Bi1' Bi1' O1 Bi1 180.003(1) 2_554 8_556
Bi1' Bi1' O1 Bi1 0.0 2 8_556
Bi1 Bi1' O1 Bi1 180.003(1) 1_554 8_556
Bi1' Bi1' O1 Bi1 0.0 8_556 8_556
Bi1 Bi1' O1 Bi1 180.0 8 8_556
Bi1 Bi1' O1 Bi1 0.0 7_556 8_556
Bi1 Bi1' O1 Bi1 180.0 2_554 .
Bi1' Bi1' O1 Bi1 -0.004(5) 7 .
Bi1 Bi1' O1 Bi1 180.0 7 .
Bi1 Bi1' O1 Bi1 -0.002(5) 8_556 .
Bi1' Bi1' O1 Bi1 180.002(1) 8 .
Bi1' Bi1' O1 Bi1 180.001(5) 2_554 .
Bi1' Bi1' O1 Bi1 0.0 2 .
Bi1 Bi1' O1 Bi1 180.001(3) 1_554 .
Bi1' Bi1' O1 Bi1 0.0 8_556 .
Bi1 Bi1' O1 Bi1 180.001(1) 8 .
Bi1 Bi1' O1 Bi1 0.0 7_556 .
Bi1 Bi1' O1 Bi1' -179.992(3) 2_554 7
Bi1 Bi1' O1 Bi1' -179.994(1) 7 7
Bi1 Bi1' O1 Bi1' 0.0 8_556 7
Bi1' Bi1' O1 Bi1' -179.995(5) 8 7
Bi1 Bi1' O1 Bi1' 0.0 . 7
Bi1' Bi1' O1 Bi1' 180.005(3) 2_554 7
Bi1' Bi1' O1 Bi1' 0.0 2 7
Bi1 Bi1' O1 Bi1' 180.0 1_554 7
Bi1' Bi1' O1 Bi1' 0.0 8_556 7
Bi1 Bi1' O1 Bi1' 180.004(2) 8 7
Bi1 Bi1' O1 Bi1' 0.0 7_556 7
Bi1 Bi1' O1 Bi1' -179.994(2) 2_554 2
Bi1' Bi1' O1 Bi1' 0.0 7 2
Bi1 Bi1' O1 Bi1' 180.003(1) 7 2
Bi1 Bi1' O1 Bi1' 0.0 8_556 2
Bi1' Bi1' O1 Bi1' 180.003(5) 8 2
Bi1 Bi1' O1 Bi1' 0.001(5) . 2
Bi1' Bi1' O1 Bi1' 180.002(1) 2_554 2
Bi1 Bi1' O1 Bi1' 180.002(2) 1_554 2
Bi1' Bi1' O1 Bi1' 0.0 8_556 2
Bi1 Bi1' O1 Bi1' 180.002(5) 8 2
Bi1 Bi1' O1 Bi1' 0.000(2) 7_556 2
Bi1 Bi1' O1 Bi1' -179.995(1) 2_554 8_556
Bi1' Bi1' O1 Bi1' 0.0 7 8_556
Bi1 Bi1' O1 Bi1' 180.0 7 8_556
Bi1 Bi1' O1 Bi1' 0.0 8_556 8_556
Bi1' Bi1' O1 Bi1' 180.002(1) 8 8_556
Bi1 Bi1' O1 Bi1' 0.0 . 8_556
Bi1' Bi1' O1 Bi1' 180.002(1) 2_554 8_556
Bi1' Bi1' O1 Bi1' 0.000(2) 2 8_556
Bi1 Bi1' O1 Bi1' 180.0 1_554 8_556
Bi1 Bi1' O1 Bi1' 180.002(1) 8 8_556
Bi1 Bi1' O1 Bi1' 0.0 7_556 8_556
Bi1' Bi1' O1 Bi1 179.992(5) 7 2_554
Bi1 Bi1' O1 Bi1 0.0 7 2_554
Bi1 Bi1' O1 Bi1 179.993(2) 8_556 2_554
Bi1' Bi1' O1 Bi1 -0.003(5) 8 2_554
Bi1 Bi1' O1 Bi1 179.995(2) . 2_554
Bi1' Bi1' O1 Bi1 -0.003(5) 2_554 2_554
Bi1' Bi1' O1 Bi1 179.994(5) 2 2_554
Bi1 Bi1' O1 Bi1 -0.004(2) 1_554 2_554
Bi1' Bi1' O1 Bi1 179.995(5) 8_556 2_554
Bi1 Bi1' O1 Bi1 -0.004(5) 8 2_554
Bi1 Bi1' O1 Bi1 179.995(5) 7_556 2_554
Bi1 Bi1' O1 Bi1 -179.995(1) 2_554 7_556
Bi1' Bi1' O1 Bi1 0.0 7 7_556
Bi1 Bi1' O1 Bi1 180.0 7 7_556
Bi1 Bi1' O1 Bi1 0.0 8_556 7_556
Bi1' Bi1' O1 Bi1 180.002(1) 8 7_556
Bi1 Bi1' O1 Bi1 0.0 . 7_556
Bi1' Bi1' O1 Bi1 180.002(1) 2_554 7_556
Bi1' Bi1' O1 Bi1 0.0 2 7_556
Bi1 Bi1' O1 Bi1 180.0 1_554 7_556
Bi1' Bi1' O1 Bi1 0.0 8_556 7_556
Bi1 Bi1' O1 Bi1 180.001(1) 8 7_556
O1 Rh1 O2 Rh1 -179.96(7) 2_554 7_566
O1 Rh1 O2 Rh1 83.74(8) 2 7_566
O2 Rh1 O2 Rh1 -96.23(11) 7_565 7_566
Li1 Rh1 O2 Rh1 -48.11(5) 7_565 7_566
Rh1 Rh1 O2 Rh1 -138.11(5) 1_554 7_566
Rh1 Rh1 O2 Rh1 41.89(5) 1_556 7_566
Rh1 Rh1 O2 Rh1 -96.22(11) 7_565 7_566
Bi1 Rh1 O2 Rh1 127.0(8) . 7_566
O1 Rh1 O2 Rh1 -83.74(8) 2_554 7_565
O1 Rh1 O2 Rh1 179.96(7) 2 7_565
O2 Rh1 O2 Rh1 96.23(11) 7_566 7_565
Li1 Rh1 O2 Rh1 48.11(5) 7_565 7_565
Rh1 Rh1 O2 Rh1 -41.89(5) 1_554 7_565
Rh1 Rh1 O2 Rh1 138.11(5) 1_556 7_565
Rh1 Rh1 O2 Rh1 96.22(11) 7_566 7_565
Bi1 Rh1 O2 Rh1 -136.7(8) . 7_565
O1 Rh1 O2 Li1 94.24(7) 2_554 1_556
O1 Rh1 O2 Li1 -2.06(8) 2 1_556
O2 Rh1 O2 Li1 177.97(11) 7_565 1_556
Rh1 Rh1 O2 Li1 136.09(6) 1_554 1_556
Rh1 Rh1 O2 Li1 -43.91(6) 1_556 1_556
Rh1 Rh1 O2 Li1 -85.800(8) 7_566 1_556
Rh1 Rh1 O2 Li1 177.98(11) 7_565 1_556
Bi1 Rh1 O2 Li1 41.2(8) . 1_556
O1 Rh1 O2 Li1 2.06(8) 2_554 .
O1 Rh1 O2 Li1 -94.24(7) 2 .
O2 Rh1 O2 Li1 -177.97(11) 7_566 .
Li1 Rh1 O2 Li1 133.91(6) 7_565 .
Rh1 Rh1 O2 Li1 43.91(6) 1_554 .
Rh1 Rh1 O2 Li1 -136.09(6) 1_556 .
Rh1 Rh1 O2 Li1 -177.97(11) 7_566 .
Rh1 Rh1 O2 Li1 85.800(8) 7_565 .
Bi1 Rh1 O2 Li1 -50.9(8) . .
Rh1 O2 Li1 O2 -2.46(9) . 8_455
Rh1 O2 Li1 O2 -178.31(17) 7_566 8_455
Rh1 O2 Li1 O2 95.13(11) 7_565 8_455
Rh1 O2 Li1 O2 68.63(11) . 8_456
Rh1 O2 Li1 O2 -107.23(13) 7_566 8_456
Rh1 O2 Li1 O2 166.22(10) 7_565 8_456
Rh1 O2 Li1 O2 -71.03(10) . 1_554
Rh1 O2 Li1 O2 113.11(15) 7_566 1_554
Rh1 O2 Li1 O2 26.56(10) 7_565 1_554
Li1 O2 Li1 O2 180.0 1_556 1_554
Rh1 O2 Li1 O2 -139.60(11) . 3_564
Rh1 O2 Li1 O2 44.54(14) 7_566 3_564
Rh1 O2 Li1 O2 -42.01(10) 7_565 3_564
Rh1 O2 Li1 O2 149.31(9) . 3_565
Rh1 O2 Li1 O2 -26.54(17) 7_566 3_565
Rh1 O2 Li1 O2 -113.10(11) 7_565 3_565
Rh1 O2 Li1 Rh1 161.17(4) . 9_455
Rh1 O2 Li1 Rh1 -14.7(2) 7_566 9_455
Rh1 O2 Li1 Rh1 -101.24(5) 7_565 9_455
Li1 O2 Li1 Rh1 52.20(8) 1_556 9_455
Rh1 O2 Li1 Rh1 26.66(7) . 2_554
Rh1 O2 Li1 Rh1 -149.20(17) 7_566 2_554
Rh1 O2 Li1 Rh1 124.25(5) 7_565 2_554
Li1 O2 Li1 Rh1 -82.31(5) 1_556 2_554
Rh1 O2 Li1 Rh1 -97.58(8) . 7_565
Rh1 O2 Li1 Rh1 86.56(19) 7_566 7_565
Li1 O2 Li1 Rh1 153.44(10) 1_556 7_565
Rh1 O2 Li1 Li1 108.97(10) . 1_556
Rh1 O2 Li1 Li1 -66.88(15) 7_566 1_556
Rh1 O2 Li1 Li1 -153.44(10) 7_565 1_556
Rh1 O2 Li1 Li1 -71.03(10) . 1_554
Rh1 O2 Li1 Li1 113.11(15) 7_566 1_554
Rh1 O2 Li1 Li1 26.56(10) 7_565 1_554
Li1 O2 Li1 Li1 180.0 1_556 1_554
